data_4312429
loop_
_publ_author_name
'Peili Teo'
'L. L. Koh'
'T. S. Andy Hor'

_publ_section_title
;
 Unusual Coordination Assemblies from Platinum(II) Thienyl and Bithienyl
 Complexes
;
_journal_name_full 'Inorganic Chemistry'
_journal_page_first 7290
_journal_page_last 7296
_journal_paper_doi 10.1021/ic034690u
_journal_volume 42
_journal_year 2003
_chemical_formula_sum 'C81 H65 Br2 Cl15 Fe2 P4 Pt2 S2'
_chemical_formula_weight 2419.78
_chemical_name_systematic
; 
 ? 
;
_space_group_IT_number 14
_symmetry_cell_setting monoclinic
_symmetry_space_group_name_Hall '-P 2ybc'
_symmetry_space_group_name_H-M 'P 1 21/c 1'
_atom_sites_solution_hydrogens geom
_atom_sites_solution_primary direct
_atom_sites_solution_secondary difmap
_audit_creation_method SHELXL-97
_cell_angle_alpha 90.00
_cell_angle_beta 97.1910(10)
_cell_angle_gamma 90.00
_cell_formula_units_Z 4
_cell_length_a 17.9506(10)
_cell_length_b 17.2014(10)
_cell_length_c 29.4006(17)
_cell_measurement_reflns_used 6398
_cell_measurement_temperature 223(2)
_cell_measurement_theta_max 29.144
_cell_measurement_theta_min 2.249
_cell_volume 9006.8(9)
_computing_cell_refinement 'Bruker XSCANS'
_computing_data_collection 'Bruker XSCANS'
_computing_data_reduction 'Bruker SHELXTL'
_computing_molecular_graphics 'Bruker SHELXTL'
_computing_publication_material 'Bruker SHELXTL'
_computing_structure_refinement 'SHELXL-97 (Sheldrick, 1997)'
_computing_structure_solution 'SHELXS-97 (Sheldrick, 1990)'
_diffrn_ambient_temperature 223(2)
_diffrn_measured_fraction_theta_full 0.999
_diffrn_measured_fraction_theta_max 0.999
_diffrn_measurement_device_type 'Bruker P4'
_diffrn_measurement_method '\w scans'
_diffrn_radiation_monochromator graphite
_diffrn_radiation_source 'fine-focus sealed tube'
_diffrn_radiation_type MoK\a
_diffrn_radiation_wavelength 0.71073
_diffrn_reflns_av_R_equivalents 0.0455
_diffrn_reflns_av_sigmaI/netI 0.0511
_diffrn_reflns_limit_h_max 20
_diffrn_reflns_limit_h_min -21
_diffrn_reflns_limit_k_max 20
_diffrn_reflns_limit_k_min -20
_diffrn_reflns_limit_l_max 34
_diffrn_reflns_limit_l_min -17
_diffrn_reflns_number 51783
_diffrn_reflns_theta_full 25.00
_diffrn_reflns_theta_max 25.00
_diffrn_reflns_theta_min 1.84
_exptl_absorpt_coefficient_mu 4.904
_exptl_absorpt_correction_T_max 0.4404
_exptl_absorpt_correction_T_min 0.3209
_exptl_absorpt_correction_type 'Sadabs, (Sheldrick 2001)'
_exptl_crystal_colour YELLOW
_exptl_crystal_density_diffrn 1.784
_exptl_crystal_density_method 'not measured'
_exptl_crystal_description BLOCK
_exptl_crystal_F_000 4704
_exptl_crystal_size_max 0.30
_exptl_crystal_size_mid 0.25
_exptl_crystal_size_min 0.20
_refine_diff_density_max 1.493
_refine_diff_density_min -0.793
_refine_diff_density_rms 0.130
_refine_ls_extinction_method none
_refine_ls_goodness_of_fit_ref 1.043
_refine_ls_hydrogen_treatment mixed
_refine_ls_matrix_type full
_refine_ls_number_parameters 986
_refine_ls_number_reflns 15873
_refine_ls_number_restraints 289
_refine_ls_restrained_S_all 1.348
_refine_ls_R_factor_all 0.0617
_refine_ls_R_factor_gt 0.0438
_refine_ls_shift/su_max 0.041
_refine_ls_shift/su_mean 0.001
_refine_ls_structure_factor_coef Fsqd
_refine_ls_weighting_details 'calc w=1/[\s^2^(Fo^2^)+(0.0592P)^2^+18.3987P] where P=(Fo^2^+2Fc^2^)/3'
_refine_ls_weighting_scheme calc
_refine_ls_wR_factor_gt 0.1111
_refine_ls_wR_factor_ref 0.1186
_reflns_number_gt 12443
_reflns_number_total 15873
_reflns_threshold_expression >2sigma(I)
_cod_data_source_file ic034690usi20030619_111440.cif
_cod_data_source_block 2022
_cod_depositor_comments
;
The following automatic conversions were performed:

'_symmetry_cell_setting' value 'Monoclinic' changed to 'monoclinic'
according to the built-in table from CIF Core dictionary named
'cif_core.dic' version 2.4.1 from 2010-06-29.

Automatic conversion script
Id: cif_fix_values 1646 2011-03-28 12:23:43Z adriana 
;
_cod_database_code 4312429

loop_
_symmetry_equiv_pos_as_xyz
'x, y, z'
'-x, y+1/2, -z+1/2'
'-x, -y, -z'
'x, -y-1/2, z-1/2'

loop_
_atom_site_label
_atom_site_type_symbol
_atom_site_fract_x
_atom_site_fract_y
_atom_site_fract_z
_atom_site_U_iso_or_equiv
_atom_site_adp_type
_atom_site_occupancy
_atom_site_symmetry_multiplicity
_atom_site_calc_flag
_atom_site_refinement_flags
_atom_site_disorder_assembly
_atom_site_disorder_group
Pt1 Pt 0.482536(16) 0.778822(19) 0.494083(10) 0.03080(10) Uani 1 1 d . . .
Pt2 Pt 0.920538(17) 0.69399(2) 0.755052(11) 0.03346(11) Uani 1 1 d . . .
Br1 Br 0.40632(5) 0.75118(6) 0.55681(3) 0.0498(2) Uani 1 1 d . . .
Br2 Br 1.00622(6) 0.68475(9) 0.69550(4) 0.0750(4) Uani 1 1 d . . .
Fe1 Fe 0.44964(7) 0.77411(8) 0.34755(4) 0.0450(3) Uani 1 1 d . . .
Fe2 Fe 0.95207(7) 0.68746(8) 0.90250(4) 0.0412(3) Uani 1 1 d . . .
P1 P 0.36933(11) 0.77986(13) 0.44468(8) 0.0346(5) Uani 1 1 d . . .
P2 P 0.56864(11) 0.79045(13) 0.44594(7) 0.0325(5) Uani 1 1 d . . .
P3 P 1.03035(12) 0.71001(13) 0.80591(7) 0.0343(5) Uani 1 1 d . . .
P4 P 0.83342(11) 0.69538(13) 0.80307(7) 0.0333(5) Uani 1 1 d . . .
S1 S 0.61115(12) 0.70720(13) 0.57137(8) 0.0398(5) Uani 1 1 d . . .
S2 S 0.79572(12) 0.76880(13) 0.67793(8) 0.0414(5) Uani 1 1 d . . .
C1 C 0.5726(4) 0.7887(5) 0.5436(3) 0.0343(19) Uani 1 1 d . . .
C2 C 0.6108(5) 0.8525(5) 0.5608(3) 0.039(2) Uani 1 1 d . . .
H2 H 0.5979 0.9032 0.5507 0.047 Uiso 1 1 calc R . .
C3 C 0.6723(5) 0.8364(5) 0.5954(3) 0.039(2) Uani 1 1 d . . .
H3 H 0.7035 0.8752 0.6101 0.047 Uiso 1 1 calc R . .
C4 C 0.6810(4) 0.7596(5) 0.6048(3) 0.039(2) Uani 1 1 d . . .
C5 C 0.7349(5) 0.7184(5) 0.6374(3) 0.039(2) Uani 1 1 d . . .
C6 C 0.7456(5) 0.6422(6) 0.6434(3) 0.051(2) Uani 1 1 d . . .
H6 H 0.7180 0.6046 0.6252 0.061 Uiso 1 1 calc R . .
C7 C 0.8033(5) 0.6228(5) 0.6800(3) 0.050(2) Uani 1 1 d . . .
H7 H 0.8175 0.5713 0.6875 0.060 Uiso 1 1 calc R . .
C8 C 0.8353(4) 0.6846(5) 0.7027(3) 0.038(2) Uani 1 1 d . . .
C9 C 0.3695(5) 0.8072(5) 0.3848(3) 0.041(2) Uani 1 1 d . . .
C10 C 0.3364(5) 0.7651(6) 0.3455(3) 0.050(2) Uani 1 1 d . . .
H10 H 0.3073 0.7162 0.3456 0.060 Uiso 1 1 calc R . .
C11 C 0.3538(6) 0.8057(8) 0.3062(4) 0.070(3) Uani 1 1 d . . .
H11 H 0.3400 0.7888 0.2741 0.084 Uiso 1 1 calc R . .
C12 C 0.3958(6) 0.8711(7) 0.3199(3) 0.065(3) Uani 1 1 d . . .
H12 H 0.4162 0.9090 0.2994 0.079 Uiso 1 1 calc R . .
C13 C 0.4063(5) 0.8731(6) 0.3684(3) 0.050(2) Uani 1 1 d . . .
H13 H 0.4340 0.9136 0.3877 0.060 Uiso 1 1 calc R . .
C14 C 0.5446(4) 0.7519(5) 0.3890(3) 0.039(2) Uani 1 1 d . . .
C15 C 0.5042(5) 0.6818(6) 0.3785(3) 0.045(2) Uani 1 1 d . . .
H15 H 0.4848 0.6464 0.4009 0.054 Uiso 1 1 calc R . .
C16 C 0.4974(6) 0.6712(7) 0.3306(4) 0.063(3) Uani 1 1 d . . .
H16 H 0.4707 0.6279 0.3135 0.075 Uiso 1 1 calc R . .
C17 C 0.5324(5) 0.7337(7) 0.3110(4) 0.059(3) Uani 1 1 d . . .
H17 H 0.5343 0.7418 0.2778 0.071 Uiso 1 1 calc R . .
C18 C 0.5622(5) 0.7844(6) 0.3464(3) 0.046(2) Uani 1 1 d . . .
H18 H 0.5901 0.8332 0.3427 0.055 Uiso 1 1 calc R . .
C19 C 1.0281(4) 0.7335(5) 0.8662(3) 0.039(2) Uani 1 1 d . . .
C20 C 1.0658(5) 0.6933(6) 0.9053(3) 0.050(2) Uani 1 1 d . . .
H20 H 1.1006 0.6487 0.9047 0.060 Uiso 1 1 calc R . .
C21 C 1.0442(5) 0.7292(7) 0.9449(3) 0.063(3) Uani 1 1 d . . .
H21 H 1.0598 0.7122 0.9768 0.076 Uiso 1 1 calc R . .
C22 C 0.9925(6) 0.7902(7) 0.9314(4) 0.062(3) Uani 1 1 d . . .
H22 H 0.9673 0.8239 0.9521 0.074 Uiso 1 1 calc R . .
C23 C 0.9842(5) 0.7938(6) 0.8829(3) 0.047(2) Uani 1 1 d . . .
H23 H 0.9521 0.8311 0.8637 0.056 Uiso 1 1 calc R . .
C24 C 0.8611(4) 0.6569(5) 0.8598(3) 0.0371(19) Uani 1 1 d . . .
C25 C 0.8394(5) 0.6831(6) 0.9026(3) 0.047(2) Uani 1 1 d . . .
H25 H 0.8063 0.7279 0.9068 0.057 Uiso 1 1 calc R . .
C26 C 0.8745(5) 0.6347(7) 0.9378(3) 0.058(3) Uani 1 1 d . . .
H26 H 0.8709 0.6399 0.9710 0.070 Uiso 1 1 calc R . .
C27 C 0.9170(6) 0.5770(6) 0.9167(3) 0.054(3) Uani 1 1 d . . .
H27 H 0.9483 0.5357 0.9329 0.065 Uiso 1 1 calc R . .
C28 C 0.9086(5) 0.5919(6) 0.8697(3) 0.045(2) Uani 1 1 d . . .
H28 H 0.9327 0.5618 0.8468 0.054 Uiso 1 1 calc R . .
C1A C 0.3192(5) 0.6876(5) 0.4402(3) 0.042(2) Uani 1 1 d . . .
C2A C 0.2444(5) 0.6828(6) 0.4204(4) 0.056(3) Uani 1 1 d . . .
H2A H 0.2196 0.7286 0.4097 0.067 Uiso 1 1 calc R . .
C3A C 0.2063(7) 0.6149(8) 0.4160(5) 0.081(4) Uani 1 1 d . . .
H3A H 0.1557 0.6130 0.4030 0.098 Uiso 1 1 calc R . .
C4A C 0.2448(8) 0.5478(8) 0.4314(5) 0.091(4) Uani 1 1 d . . .
H4A H 0.2196 0.4998 0.4284 0.109 Uiso 1 1 calc R . .
C5A C 0.3183(7) 0.5495(7) 0.4509(5) 0.076(3) Uani 1 1 d . . .
H5A H 0.3431 0.5034 0.4610 0.091 Uiso 1 1 calc R . .
C6A C 0.3556(5) 0.6203(5) 0.4555(3) 0.051(2) Uani 1 1 d . . .
H6A H 0.4057 0.6224 0.4692 0.062 Uiso 1 1 calc R . .
C1B C 0.3008(4) 0.8488(5) 0.4636(3) 0.038(2) Uani 1 1 d . . .
C2B C 0.3008(5) 0.9253(6) 0.4502(3) 0.052(2) Uani 1 1 d . . .
H2B H 0.3357 0.9422 0.4311 0.063 Uiso 1 1 calc R . .
C3B C 0.2501(7) 0.9777(7) 0.4646(4) 0.067(3) Uani 1 1 d . . .
H3B H 0.2505 1.0300 0.4552 0.081 Uiso 1 1 calc R . .
C4B C 0.1998(6) 0.9529(7) 0.4923(4) 0.065(3) Uani 1 1 d . . .
H4B H 0.1647 0.9882 0.5016 0.078 Uiso 1 1 calc R . .
C5B C 0.1993(5) 0.8778(7) 0.5069(4) 0.061(3) Uani 1 1 d . . .
H5B H 0.1652 0.8618 0.5268 0.073 Uiso 1 1 calc R . .
C6B C 0.2495(5) 0.8250(6) 0.4920(3) 0.048(2) Uani 1 1 d . . .
H6B H 0.2485 0.7728 0.5013 0.058 Uiso 1 1 calc R . .
C1C C 0.5978(4) 0.8896(5) 0.4380(3) 0.0351(19) Uani 1 1 d . . .
C2C C 0.5559(5) 0.9508(5) 0.4529(3) 0.039(2) Uani 1 1 d . . .
H2C H 0.5126 0.9402 0.4668 0.046 Uiso 1 1 calc R . .
C3C C 0.5778(5) 1.0272(6) 0.4474(3) 0.048(2) Uani 1 1 d . . .
H3C H 0.5497 1.0682 0.4577 0.058 Uiso 1 1 calc R . .
C4C C 0.6402(6) 1.0428(6) 0.4268(3) 0.052(2) Uani 1 1 d . . .
H4C H 0.6545 1.0946 0.4228 0.063 Uiso 1 1 calc R . .
C5C C 0.6821(5) 0.9836(6) 0.4121(3) 0.051(2) Uani 1 1 d . . .
H5C H 0.7253 0.9950 0.3983 0.061 Uiso 1 1 calc R . .
C6C C 0.6613(5) 0.9074(6) 0.4174(3) 0.044(2) Uani 1 1 d . . .
H6C H 0.6902 0.8671 0.4070 0.052 Uiso 1 1 calc R . .
C1D C 0.6558(4) 0.7376(5) 0.4643(3) 0.039(2) Uani 1 1 d . . .
C2D C 0.7170(5) 0.7732(6) 0.4906(3) 0.049(2) Uani 1 1 d . . .
H2D H 0.7151 0.8264 0.4975 0.058 Uiso 1 1 calc R . .
C3D C 0.7808(5) 0.7298(8) 0.5066(4) 0.066(3) Uani 1 1 d . . .
H3D H 0.8215 0.7535 0.5246 0.080 Uiso 1 1 calc R . .
C4D C 0.7836(6) 0.6540(9) 0.4961(4) 0.077(4) Uani 1 1 d . . .
H4D H 0.8268 0.6252 0.5067 0.092 Uiso 1 1 calc R . .
C5D C 0.7251(7) 0.6181(7) 0.4705(4) 0.077(4) Uani 1 1 d . . .
H5D H 0.7282 0.5649 0.4636 0.093 Uiso 1 1 calc R . .
C6D C 0.6609(6) 0.6599(6) 0.4545(4) 0.059(3) Uani 1 1 d . . .
H6D H 0.6206 0.6348 0.4368 0.071 Uiso 1 1 calc R . .
C1E C 1.0844(5) 0.7919(5) 0.7891(3) 0.044(2) Uani 1 1 d . . .
C2E C 1.0597(6) 0.8664(6) 0.7951(4) 0.065(3) Uani 1 1 d . . .
H2E H 1.0153 0.8741 0.8084 0.078 Uiso 1 1 calc R . .
C3E C 1.0987(8) 0.9304(7) 0.7819(4) 0.083(4) Uani 1 1 d . . .
H3E H 1.0798 0.9805 0.7861 0.099 Uiso 1 1 calc R . .
C4E C 1.1621(8) 0.9225(8) 0.7635(4) 0.080(4) Uani 1 1 d . . .
H4E H 1.1880 0.9667 0.7551 0.096 Uiso 1 1 calc R . .
C5E C 1.1899(8) 0.8491(9) 0.7568(5) 0.095(4) Uani 1 1 d . . .
H5E H 1.2348 0.8432 0.7438 0.114 Uiso 1 1 calc R . .
C6E C 1.1509(7) 0.7832(7) 0.7693(4) 0.074(3) Uani 1 1 d . . .
H6E H 1.1696 0.7332 0.7644 0.089 Uiso 1 1 calc R . .
C1F C 1.0893(4) 0.6240(5) 0.8086(3) 0.037(2) Uani 1 1 d . . .
C2F C 1.1645(5) 0.6248(6) 0.8286(3) 0.050(2) Uani 1 1 d . . .
H2F H 1.1867 0.6713 0.8404 0.060 Uiso 1 1 calc R . .
C3F C 1.2057(5) 0.5570(7) 0.8309(4) 0.060(3) Uani 1 1 d . . .
H3F H 1.2562 0.5579 0.8441 0.072 Uiso 1 1 calc R . .
C4F C 1.1748(6) 0.4892(6) 0.8145(4) 0.063(3) Uani 1 1 d . . .
H4F H 1.2037 0.4434 0.8160 0.076 Uiso 1 1 calc R . .
C5F C 1.1007(6) 0.4879(6) 0.7954(4) 0.061(3) Uani 1 1 d . . .
H5F H 1.0789 0.4409 0.7841 0.073 Uiso 1 1 calc R . .
C6F C 1.0584(5) 0.5542(5) 0.7928(3) 0.046(2) Uani 1 1 d . . .
H6F H 1.0076 0.5522 0.7802 0.055 Uiso 1 1 calc R . .
C1G C 0.7484(4) 0.6372(5) 0.7860(3) 0.039(2) Uani 1 1 d . . .
C2G C 0.6901(5) 0.6681(6) 0.7554(3) 0.054(3) Uani 1 1 d . . .
H2G H 0.6937 0.7191 0.7444 0.065 Uiso 1 1 calc R . .
C3G C 0.6268(6) 0.6237(7) 0.7413(4) 0.066(3) Uani 1 1 d . . .
H3G H 0.5875 0.6444 0.7206 0.079 Uiso 1 1 calc R . .
C4G C 0.6221(6) 0.5493(7) 0.7577(4) 0.071(3) Uani 1 1 d . . .
H4G H 0.5793 0.5191 0.7484 0.086 Uiso 1 1 calc R . .
C5G C 0.6793(6) 0.5190(7) 0.7874(4) 0.072(3) Uani 1 1 d . . .
H5G H 0.6756 0.4679 0.7982 0.086 Uiso 1 1 calc R . .
C6G C 0.7426(5) 0.5628(6) 0.8019(3) 0.050(2) Uani 1 1 d . . .
H6G H 0.7815 0.5415 0.8225 0.061 Uiso 1 1 calc R . .
C1H C 0.7967(5) 0.7923(5) 0.8111(3) 0.041(2) Uani 1 1 d . . .
C2H C 0.8310(5) 0.8558(5) 0.7940(3) 0.045(2) Uani 1 1 d . . .
H2H H 0.8733 0.8489 0.7785 0.055 Uiso 1 1 calc R . .
C3H C 0.8029(6) 0.9298(6) 0.7996(4) 0.065(3) Uani 1 1 d . . .
H3H H 0.8267 0.9732 0.7884 0.078 Uiso 1 1 calc R . .
C4H C 0.7401(7) 0.9396(7) 0.8216(4) 0.070(3) Uani 1 1 d . . .
H4H H 0.7210 0.9897 0.8254 0.084 Uiso 1 1 calc R . .
C5H C 0.7058(6) 0.8775(6) 0.8379(4) 0.062(3) Uani 1 1 d . . .
H5H H 0.6633 0.8846 0.8531 0.075 Uiso 1 1 calc R . .
C6H C 0.7332(5) 0.8032(6) 0.8322(4) 0.052(2) Uani 1 1 d . . .
H6H H 0.7083 0.7600 0.8428 0.062 Uiso 1 1 calc R . .
C1S C 0.0319(6) 1.1607(7) 0.3913(4) 0.091(4) Uani 1 1 d D . .
H1SA H 0.0566 1.1919 0.3692 0.109 Uiso 1 1 calc R . .
Cl1A Cl 0.0100(3) 1.2235(4) 0.43271(18) 0.156(2) Uani 1 1 d D . .
Cl1B Cl -0.0452(3) 1.1178(3) 0.3609(2) 0.170(3) Uani 1 1 d D . .
Cl1C Cl 0.0963(3) 1.0933(4) 0.41391(18) 0.160(2) Uani 1 1 d D . .
C2S C 0.5356(7) 0.6437(9) 0.1713(4) 0.169(11) Uani 1 1 d D . .
H2SA H 0.5505 0.6579 0.1411 0.202 Uiso 1 1 calc R . .
Cl2A Cl 0.6129(3) 0.6381(5) 0.2107(2) 0.211(4) Uani 1 1 d D . .
Cl2B Cl 0.4920(4) 0.5547(4) 0.1676(3) 0.211(3) Uani 1 1 d D . .
Cl2C Cl 0.4730(7) 0.7100(6) 0.1868(2) 0.328(8) Uani 1 1 d D . .
C3S C 0.5236(6) 0.4313(9) 0.3930(4) 0.138(7) Uani 1 1 d D . .
H3SA H 0.5190 0.3741 0.3950 0.166 Uiso 1 1 calc R A 1
Cl3A Cl 0.4444(3) 0.4698(3) 0.36793(18) 0.1458(19) Uani 1 1 d D B .
Cl3B Cl 0.5196(5) 0.4789(5) 0.4528(3) 0.112(3) Uani 0.50 1 d PD B 1
Cl3C Cl 0.6099(6) 0.4559(8) 0.3861(6) 0.191(8) Uani 0.50 1 d PD B 1
Cl3D Cl 0.5663(6) 0.4267(8) 0.3350(5) 0.175(5) Uani 0.50 1 d PD B 2
Cl3E Cl 0.5873(11) 0.4741(9) 0.4254(6) 0.37(2) Uani 0.50 1 d PD B 2
C4S C -0.0298(7) 0.4377(9) 0.4127(5) 0.149(8) Uani 1 1 d D . .
H4SA H -0.0389 0.3919 0.3923 0.179 Uiso 1 1 calc R . .
Cl4A Cl -0.0407(6) 0.4106(5) 0.4670(2) 0.270(5) Uani 1 1 d D . .
Cl4B Cl -0.0967(5) 0.5057(5) 0.3966(4) 0.329(7) Uani 1 1 d D . .
Cl4C Cl 0.0565(5) 0.4710(8) 0.4091(4) 0.351(7) Uani 1 1 d D . .
Cl5A Cl 0.7508(5) 1.3322(4) 0.3163(2) 0.209(3) Uani 1 1 d D . .
Cl5B Cl 0.7514(5) 1.1841(5) 0.3612(3) 0.232(4) Uani 1 1 d D . .
Cl5C Cl 0.8054(5) 1.3151(6) 0.4088(3) 0.270(5) Uani 1 1 d D . .
C5S C 0.7443(17) 1.2816(10) 0.3652(6) 0.272(17) Uiso 1 1 d D . .
H5SA H 0.6935 1.2921 0.3736 0.326 Uiso 1 1 calc R . .

loop_
_atom_site_aniso_label
_atom_site_aniso_U_11
_atom_site_aniso_U_22
_atom_site_aniso_U_33
_atom_site_aniso_U_23
_atom_site_aniso_U_13
_atom_site_aniso_U_12
Pt1 0.02206(17) 0.03893(19) 0.03089(19) 0.00117(13) 0.00127(12) 0.00132(13)
Pt2 0.02495(17) 0.0451(2) 0.02971(19) 0.00268(14) 0.00105(13) 0.00310(13)
Br1 0.0392(5) 0.0643(6) 0.0475(6) 0.0094(5) 0.0114(4) 0.0010(4)
Br2 0.0453(6) 0.1409(12) 0.0401(6) 0.0012(6) 0.0097(5) 0.0054(6)
Fe1 0.0322(7) 0.0682(9) 0.0336(7) -0.0042(6) 0.0007(5) 0.0028(6)
Fe2 0.0333(7) 0.0588(8) 0.0314(7) 0.0024(6) 0.0034(5) 0.0031(6)
P1 0.0226(10) 0.0422(12) 0.0383(12) -0.0006(10) 0.0012(9) 0.0027(9)
P2 0.0215(10) 0.0424(13) 0.0334(12) -0.0012(9) 0.0029(8) 0.0036(9)
P3 0.0265(11) 0.0426(13) 0.0335(12) 0.0017(9) 0.0030(9) -0.0012(9)
P4 0.0234(10) 0.0404(12) 0.0362(12) 0.0019(9) 0.0037(9) 0.0004(9)
S1 0.0331(11) 0.0436(13) 0.0401(13) 0.0044(9) -0.0062(9) -0.0051(9)
S2 0.0390(12) 0.0406(13) 0.0408(13) 0.0032(10) -0.0095(10) -0.0024(10)
C1 0.025(4) 0.051(5) 0.025(4) 0.005(4) -0.005(3) -0.002(4)
C2 0.038(5) 0.040(5) 0.037(5) 0.006(4) 0.001(4) 0.002(4)
C3 0.037(5) 0.043(5) 0.035(5) 0.000(4) -0.005(4) -0.005(4)
C4 0.028(4) 0.052(6) 0.034(5) -0.003(4) -0.003(3) -0.003(4)
C5 0.034(5) 0.049(5) 0.031(5) -0.001(4) -0.004(4) 0.001(4)
C6 0.050(6) 0.047(6) 0.050(6) -0.004(4) -0.015(4) 0.001(5)
C7 0.047(5) 0.043(6) 0.056(6) 0.003(4) -0.013(5) 0.011(4)
C8 0.027(4) 0.048(5) 0.034(5) 0.009(4) -0.010(4) 0.003(4)
C9 0.029(4) 0.056(6) 0.037(5) 0.002(4) 0.004(4) 0.007(4)
C10 0.030(5) 0.077(7) 0.041(6) -0.007(5) -0.005(4) 0.003(5)
C11 0.041(6) 0.126(11) 0.038(6) 0.005(6) -0.010(5) 0.012(6)
C12 0.056(7) 0.095(9) 0.045(6) 0.022(6) 0.003(5) 0.013(6)
C13 0.038(5) 0.064(7) 0.046(6) 0.009(5) 0.001(4) 0.014(5)
C14 0.022(4) 0.052(5) 0.041(5) -0.004(4) 0.001(3) 0.008(4)
C15 0.036(5) 0.053(6) 0.046(6) -0.006(4) 0.001(4) 0.002(4)
C16 0.053(6) 0.078(8) 0.057(7) -0.028(6) 0.008(5) 0.001(6)
C17 0.036(5) 0.098(9) 0.046(6) -0.016(6) 0.015(4) 0.011(5)
C18 0.031(5) 0.069(6) 0.037(5) -0.002(4) 0.006(4) 0.004(4)
C19 0.027(4) 0.051(6) 0.038(5) -0.001(4) 0.003(4) -0.006(4)
C20 0.030(5) 0.080(7) 0.038(5) 0.004(5) 0.001(4) 0.000(5)
C21 0.041(6) 0.112(10) 0.034(6) -0.007(6) -0.006(4) -0.015(6)
C22 0.058(7) 0.081(8) 0.047(6) -0.022(5) 0.008(5) -0.003(6)
C23 0.045(5) 0.052(6) 0.043(6) -0.011(4) 0.003(4) -0.005(4)
C24 0.025(4) 0.048(5) 0.037(5) 0.006(4) -0.001(3) -0.003(4)
C25 0.035(5) 0.065(6) 0.045(6) 0.004(5) 0.015(4) -0.004(4)
C26 0.049(6) 0.088(8) 0.040(6) 0.014(5) 0.012(4) -0.009(6)
C27 0.058(6) 0.054(6) 0.052(6) 0.014(5) 0.009(5) 0.001(5)
C28 0.041(5) 0.053(6) 0.042(5) 0.006(4) 0.009(4) 0.001(4)
C1A 0.030(5) 0.054(6) 0.043(5) -0.004(4) 0.006(4) -0.004(4)
C2A 0.041(5) 0.057(7) 0.067(7) -0.007(5) -0.003(5) -0.008(5)
C3A 0.055(7) 0.076(9) 0.111(11) -0.006(8) -0.003(7) -0.008(6)
C4A 0.078(9) 0.068(9) 0.127(12) -0.027(8) 0.015(8) -0.033(7)
C5A 0.069(8) 0.050(7) 0.108(10) -0.004(6) 0.014(7) 0.000(6)
C6A 0.045(5) 0.045(6) 0.063(6) -0.001(5) 0.006(5) 0.000(4)
C1B 0.027(4) 0.052(6) 0.033(5) -0.007(4) -0.003(3) 0.004(4)
C2B 0.049(6) 0.057(6) 0.050(6) 0.003(5) 0.006(4) 0.010(5)
C3B 0.082(8) 0.059(7) 0.060(7) 0.000(5) 0.008(6) 0.025(6)
C4B 0.054(7) 0.076(8) 0.066(7) -0.013(6) 0.006(6) 0.030(6)
C5B 0.030(5) 0.096(9) 0.057(7) -0.014(6) 0.008(4) 0.003(5)
C6B 0.033(5) 0.059(6) 0.053(6) -0.008(5) 0.004(4) 0.000(4)
C1C 0.029(4) 0.046(5) 0.029(4) -0.003(4) 0.002(3) 0.002(4)
C2C 0.033(5) 0.046(5) 0.038(5) -0.001(4) 0.008(4) -0.001(4)
C3C 0.054(6) 0.043(6) 0.048(6) 0.000(4) 0.006(5) 0.004(5)
C4C 0.060(6) 0.045(6) 0.052(6) 0.000(5) 0.010(5) -0.013(5)
C5C 0.044(5) 0.064(7) 0.047(6) 0.000(5) 0.017(4) -0.007(5)
C6C 0.034(5) 0.058(6) 0.042(5) -0.008(4) 0.012(4) -0.005(4)
C1D 0.024(4) 0.055(6) 0.040(5) 0.000(4) 0.006(4) 0.003(4)
C2D 0.029(5) 0.072(7) 0.045(6) 0.006(5) 0.004(4) 0.005(4)
C3D 0.032(5) 0.093(10) 0.072(8) 0.020(7) -0.002(5) 0.005(6)
C4D 0.040(6) 0.099(10) 0.091(9) 0.031(8) 0.003(6) 0.021(7)
C5D 0.066(8) 0.065(8) 0.099(10) 0.005(7) 0.003(7) 0.029(6)
C6D 0.048(6) 0.059(7) 0.067(7) -0.004(5) -0.003(5) 0.016(5)
C1E 0.044(5) 0.044(6) 0.043(5) 0.005(4) 0.007(4) -0.004(4)
C2E 0.057(7) 0.059(7) 0.078(8) 0.011(6) 0.000(6) -0.007(5)
C3E 0.106(11) 0.050(7) 0.091(10) 0.007(6) 0.007(8) -0.016(7)
C4E 0.090(10) 0.073(9) 0.081(9) 0.008(7) 0.026(7) -0.029(8)
C5E 0.088(10) 0.105(12) 0.102(11) -0.001(9) 0.052(8) -0.029(9)
C6E 0.075(8) 0.070(8) 0.081(9) 0.006(6) 0.025(7) -0.011(6)
C1F 0.027(4) 0.051(5) 0.033(5) 0.006(4) 0.006(3) 0.003(4)
C2F 0.039(5) 0.054(6) 0.056(6) -0.010(5) -0.002(4) 0.001(4)
C3F 0.038(5) 0.073(8) 0.065(7) -0.001(6) -0.008(5) 0.012(5)
C4F 0.057(7) 0.058(7) 0.074(8) 0.000(6) 0.006(6) 0.023(5)
C5F 0.071(7) 0.050(6) 0.060(7) -0.012(5) 0.006(5) -0.001(5)
C6F 0.039(5) 0.050(6) 0.047(6) -0.009(4) 0.001(4) 0.001(4)
C1G 0.032(4) 0.047(5) 0.037(5) -0.004(4) 0.001(4) -0.005(4)
C2G 0.043(5) 0.054(6) 0.063(7) 0.000(5) 0.000(5) -0.011(5)
C3G 0.041(6) 0.090(9) 0.064(7) -0.007(6) -0.007(5) -0.014(6)
C4G 0.054(7) 0.080(9) 0.079(8) -0.017(7) -0.001(6) -0.032(6)
C5G 0.074(8) 0.068(8) 0.073(8) 0.004(6) 0.009(6) -0.024(6)
C6G 0.050(6) 0.053(6) 0.049(6) -0.004(5) 0.007(4) -0.012(5)
C1H 0.032(5) 0.046(5) 0.045(5) -0.001(4) 0.002(4) 0.000(4)
C2H 0.044(5) 0.049(6) 0.045(5) -0.005(4) 0.012(4) 0.000(4)
C3H 0.077(8) 0.048(6) 0.073(8) -0.001(5) 0.025(6) -0.004(6)
C4H 0.082(8) 0.051(7) 0.082(8) -0.005(6) 0.028(7) 0.022(6)
C5H 0.054(6) 0.061(7) 0.077(8) -0.003(6) 0.029(6) 0.015(5)
C6H 0.037(5) 0.059(6) 0.062(7) 0.008(5) 0.014(5) 0.004(4)
C1S 0.086(9) 0.099(10) 0.083(10) 0.010(8) -0.002(7) 0.010(8)
Cl1A 0.166(5) 0.184(5) 0.118(4) -0.023(4) 0.023(3) 0.063(4)
Cl1B 0.140(4) 0.103(4) 0.248(7) -0.006(4) -0.054(4) -0.008(3)
Cl1C 0.155(4) 0.190(5) 0.130(4) 0.019(4) 0.002(3) 0.098(4)
C2S 0.139(15) 0.33(3) 0.043(8) -0.058(13) 0.047(9) -0.114(18)
Cl2A 0.140(5) 0.340(10) 0.156(5) -0.098(6) 0.030(4) -0.120(6)
Cl2B 0.213(7) 0.179(6) 0.222(7) 0.000(5) -0.050(5) -0.107(5)
Cl2C 0.503(18) 0.359(13) 0.095(5) -0.068(6) -0.066(7) 0.215(13)
C3S 0.109(13) 0.078(11) 0.22(2) 0.031(13) 0.009(14) -0.024(10)
Cl3A 0.174(5) 0.106(3) 0.152(4) 0.022(3) 0.002(4) -0.028(3)
Cl3B 0.102(6) 0.076(6) 0.147(8) 0.011(5) -0.024(5) 0.005(5)
Cl3C 0.157(11) 0.117(9) 0.33(2) 0.018(13) 0.155(15) -0.034(9)
Cl3D 0.106(8) 0.196(13) 0.229(14) 0.020(11) 0.046(8) -0.024(8)
Cl3E 0.56(4) 0.152(16) 0.30(2) 0.111(17) -0.31(3) -0.21(3)
C4S 0.168(17) 0.107(14) 0.148(17) 0.039(11) -0.078(14) -0.050(12)
Cl4A 0.442(14) 0.187(7) 0.152(6) 0.006(5) -0.079(7) 0.009(8)
Cl4B 0.276(10) 0.163(7) 0.492(16) 0.152(9) -0.176(11) -0.044(6)
Cl4C 0.218(9) 0.397(17) 0.435(18) -0.060(13) 0.029(10) -0.147(11)
Cl5A 0.295(9) 0.174(6) 0.159(6) -0.024(5) 0.034(6) 0.072(6)
Cl5B 0.281(10) 0.194(7) 0.250(9) -0.021(6) 0.142(8) -0.047(7)
Cl5C 0.244(9) 0.327(12) 0.220(9) 0.037(8) -0.042(7) -0.142(9)

loop_
_atom_type_symbol
_atom_type_description
_atom_type_scat_dispersion_real
_atom_type_scat_dispersion_imag
_atom_type_scat_source
C C 0.0033 0.0016 'International Tables Vol C Tables 4.2.6.8 and 6.1.1.4'
H H 0.0000 0.0000 'International Tables Vol C Tables 4.2.6.8 and 6.1.1.4'
P P 0.1023 0.0942 'International Tables Vol C Tables 4.2.6.8 and 6.1.1.4'
S S 0.1246 0.1234 'International Tables Vol C Tables 4.2.6.8 and 6.1.1.4'
Fe Fe 0.3463 0.8444 'International Tables Vol C Tables 4.2.6.8 and 6.1.1.4'
Br Br -0.2901 2.4595 'International Tables Vol C Tables 4.2.6.8 and 6.1.1.4'
Pt Pt -1.7033 8.3905 'International Tables Vol C Tables 4.2.6.8 and 6.1.1.4'
Cl Cl 0.1484 0.1585 'International Tables Vol C Tables 4.2.6.8 and 6.1.1.4'

loop_
_geom_angle_atom_site_label_1
_geom_angle_atom_site_label_2
_geom_angle_atom_site_label_3
_geom_angle
_geom_angle_site_symmetry_1
_geom_angle_site_symmetry_3
_geom_angle_publ_flag
C1 Pt1 P2 84.0(2) . . ?
C1 Pt1 P1 171.1(2) . . ?
P2 Pt1 P1 102.81(8) . . ?
C1 Pt1 Br1 87.0(2) . . ?
P2 Pt1 Br1 168.75(6) . . ?
P1 Pt1 Br1 86.91(6) . . ?
C8 Pt2 P4 87.7(3) . . ?
C8 Pt2 P3 170.7(3) . . ?
P4 Pt2 P3 101.28(8) . . ?
C8 Pt2 Br2 86.3(3) . . ?
P4 Pt2 Br2 173.40(6) . . ?
P3 Pt2 Br2 84.90(6) . . ?
C9 Fe1 C13 41.8(4) . . ?
C9 Fe1 C14 109.7(3) . . ?
C13 Fe1 C14 108.1(4) . . ?
C9 Fe1 C15 108.6(4) . . ?
C13 Fe1 C15 135.7(4) . . ?
C14 Fe1 C15 41.3(4) . . ?
C9 Fe1 C10 41.5(4) . . ?
C13 Fe1 C10 69.4(4) . . ?
C14 Fe1 C10 140.8(4) . . ?
C15 Fe1 C10 112.3(4) . . ?
C9 Fe1 C18 140.4(4) . . ?
C13 Fe1 C18 110.9(4) . . ?
C14 Fe1 C18 41.8(4) . . ?
C15 Fe1 C18 69.5(4) . . ?
C10 Fe1 C18 177.3(4) . . ?
C9 Fe1 C12 69.4(4) . . ?
C13 Fe1 C12 40.9(4) . . ?
C14 Fe1 C12 136.1(4) . . ?
C15 Fe1 C12 176.5(4) . . ?
C10 Fe1 C12 68.2(4) . . ?
C18 Fe1 C12 110.1(4) . . ?
C9 Fe1 C11 69.0(4) . . ?
C13 Fe1 C11 68.1(5) . . ?
C14 Fe1 C11 175.6(5) . . ?
C15 Fe1 C11 142.9(5) . . ?
C10 Fe1 C11 40.6(4) . . ?
C18 Fe1 C11 136.8(4) . . ?
C12 Fe1 C11 39.5(5) . . ?
C9 Fe1 C16 136.8(4) . . ?
C13 Fe1 C16 176.1(4) . . ?
C14 Fe1 C16 68.5(4) . . ?
C15 Fe1 C16 40.4(4) . . ?
C10 Fe1 C16 111.9(4) . . ?
C18 Fe1 C16 68.0(4) . . ?
C12 Fe1 C16 142.9(4) . . ?
C11 Fe1 C16 115.4(5) . . ?
C9 Fe1 C17 176.6(4) . . ?
C13 Fe1 C17 141.3(5) . . ?
C14 Fe1 C17 68.8(4) . . ?
C15 Fe1 C17 68.3(4) . . ?
C10 Fe1 C17 137.9(4) . . ?
C18 Fe1 C17 40.3(4) . . ?
C12 Fe1 C17 113.8(5) . . ?
C11 Fe1 C17 112.7(4) . . ?
C16 Fe1 C17 39.9(4) . . ?
C19 Fe2 C24 109.1(3) . . ?
C19 Fe2 C28 108.5(4) . . ?
C24 Fe2 C28 41.3(3) . . ?
C19 Fe2 C23 41.5(4) . . ?
C24 Fe2 C23 107.3(4) . . ?
C28 Fe2 C23 135.1(4) . . ?
C19 Fe2 C25 139.9(4) . . ?
C24 Fe2 C25 41.8(4) . . ?
C28 Fe2 C25 69.1(4) . . ?
C23 Fe2 C25 110.7(4) . . ?
C19 Fe2 C20 41.8(4) . . ?
C24 Fe2 C20 140.7(4) . . ?
C28 Fe2 C20 112.7(4) . . ?
C23 Fe2 C20 69.3(4) . . ?
C25 Fe2 C20 177.5(4) . . ?
C19 Fe2 C26 176.8(4) . . ?
C24 Fe2 C26 69.4(4) . . ?
C28 Fe2 C26 68.5(4) . . ?
C23 Fe2 C26 141.3(4) . . ?
C25 Fe2 C26 40.6(4) . . ?
C20 Fe2 C26 138.0(4) . . ?
C19 Fe2 C22 69.6(4) . . ?
C24 Fe2 C22 134.7(4) . . ?
C28 Fe2 C22 175.3(4) . . ?
C23 Fe2 C22 40.7(4) . . ?
C25 Fe2 C22 109.5(4) . . ?
C20 Fe2 C22 68.9(4) . . ?
C26 Fe2 C22 113.5(4) . . ?
C19 Fe2 C27 136.1(4) . . ?
C24 Fe2 C27 68.9(4) . . ?
C28 Fe2 C27 40.1(4) . . ?
C23 Fe2 C27 175.2(4) . . ?
C25 Fe2 C27 68.6(4) . . ?
C20 Fe2 C27 111.6(4) . . ?
C26 Fe2 C27 40.9(4) . . ?
C22 Fe2 C27 144.1(4) . . ?
C19 Fe2 C21 68.7(4) . . ?
C24 Fe2 C21 174.9(4) . . ?
C28 Fe2 C21 143.5(4) . . ?
C23 Fe2 C21 67.9(4) . . ?
C25 Fe2 C21 137.3(4) . . ?
C20 Fe2 C21 40.2(4) . . ?
C26 Fe2 C21 113.0(4) . . ?
C22 Fe2 C21 40.4(4) . . ?
C27 Fe2 C21 116.0(4) . . ?
C1A P1 C9 102.4(4) . . ?
C1A P1 C1B 103.9(4) . . ?
C9 P1 C1B 102.0(4) . . ?
C1A P1 Pt1 114.9(3) . . ?
C9 P1 Pt1 119.6(3) . . ?
C1B P1 Pt1 112.1(3) . . ?
C14 P2 C1C 105.5(4) . . ?
C14 P2 C1D 100.8(4) . . ?
C1C P2 C1D 104.8(4) . . ?
C14 P2 Pt1 116.9(3) . . ?
C1C P2 Pt1 113.6(3) . . ?
C1D P2 Pt1 113.7(3) . . ?
C1E P3 C1F 108.4(4) . . ?
C1E P3 C19 99.8(4) . . ?
C1F P3 C19 102.8(4) . . ?
C1E P3 Pt2 110.7(3) . . ?
C1F P3 Pt2 111.9(3) . . ?
C19 P3 Pt2 121.9(3) . . ?
C24 P4 C1H 106.2(4) . . ?
C24 P4 C1G 100.1(4) . . ?
C1H P4 C1G 103.4(4) . . ?
C24 P4 Pt2 116.5(3) . . ?
C1H P4 Pt2 112.7(3) . . ?
C1G P4 Pt2 116.4(3) . . ?
C1 S1 C4 93.7(4) . . ?
C8 S2 C5 93.5(4) . . ?
C2 C1 S1 109.1(6) . . ?
C2 C1 Pt1 130.6(6) . . ?
S1 C1 Pt1 120.3(4) . . ?
C1 C2 C3 114.7(8) . . ?
C4 C3 C2 113.1(8) . . ?
C3 C4 C5 131.2(8) . . ?
C3 C4 S1 109.4(6) . . ?
C5 C4 S1 119.3(7) . . ?
C6 C5 C4 129.7(8) . . ?
C6 C5 S2 109.3(6) . . ?
C4 C5 S2 121.0(7) . . ?
C5 C6 C7 114.0(8) . . ?
C8 C7 C6 114.2(8) . . ?
C7 C8 S2 109.0(6) . . ?
C7 C8 Pt2 132.2(6) . . ?
S2 C8 Pt2 118.7(5) . . ?
C13 C9 C10 107.0(8) . . ?
C13 C9 P1 126.0(7) . . ?
C10 C9 P1 126.9(8) . . ?
C13 C9 Fe1 69.2(5) . . ?
C10 C9 Fe1 70.5(5) . . ?
P1 C9 Fe1 123.0(4) . . ?
C11 C10 C9 107.3(10) . . ?
C11 C10 Fe1 70.5(6) . . ?
C9 C10 Fe1 68.0(5) . . ?
C12 C11 C10 109.3(9) . . ?
C12 C11 Fe1 70.0(6) . . ?
C10 C11 Fe1 68.9(5) . . ?
C11 C12 C13 108.2(10) . . ?
C11 C12 Fe1 70.5(7) . . ?
C13 C12 Fe1 67.8(5) . . ?
C12 C13 C9 108.1(9) . . ?
C12 C13 Fe1 71.2(6) . . ?
C9 C13 Fe1 69.0(5) . . ?
C15 C14 C18 107.6(8) . . ?
C15 C14 P2 124.7(7) . . ?
C18 C14 P2 127.7(7) . . ?
C15 C14 Fe1 70.0(5) . . ?
C18 C14 Fe1 70.1(5) . . ?
P2 C14 Fe1 125.5(4) . . ?
C16 C15 C14 107.6(9) . . ?
C16 C15 Fe1 71.0(6) . . ?
C14 C15 Fe1 68.7(5) . . ?
C17 C16 C15 108.9(9) . . ?
C17 C16 Fe1 70.2(6) . . ?
C15 C16 Fe1 68.5(5) . . ?
C16 C17 C18 108.5(9) . . ?
C16 C17 Fe1 69.9(6) . . ?
C18 C17 Fe1 68.8(5) . . ?
C17 C18 C14 107.3(9) . . ?
C17 C18 Fe1 70.8(5) . . ?
C14 C18 Fe1 68.0(5) . . ?
C23 C19 C20 107.4(8) . . ?
C23 C19 P3 125.2(7) . . ?
C20 C19 P3 127.4(7) . . ?
C23 C19 Fe2 70.1(5) . . ?
C20 C19 Fe2 70.5(5) . . ?
P3 C19 Fe2 122.1(4) . . ?
C21 C20 C19 107.4(9) . . ?
C21 C20 Fe2 71.2(5) . . ?
C19 C20 Fe2 67.8(5) . . ?
C20 C21 C22 109.3(9) . . ?
C20 C21 Fe2 68.5(5) . . ?
C22 C21 Fe2 69.2(6) . . ?
C23 C22 C21 107.2(9) . . ?
C23 C22 Fe2 68.5(5) . . ?
C21 C22 Fe2 70.5(6) . . ?
C22 C23 C19 108.8(9) . . ?
C22 C23 Fe2 70.8(6) . . ?
C19 C23 Fe2 68.3(5) . . ?
C28 C24 C25 106.9(7) . . ?
C28 C24 P4 124.7(7) . . ?
C25 C24 P4 128.4(7) . . ?
C28 C24 Fe2 69.8(5) . . ?
C25 C24 Fe2 69.9(5) . . ?
P4 C24 Fe2 126.3(4) . . ?
C26 C25 C24 108.2(9) . . ?
C26 C25 Fe2 70.7(5) . . ?
C24 C25 Fe2 68.3(5) . . ?
C25 C26 C27 107.7(9) . . ?
C25 C26 Fe2 68.7(5) . . ?
C27 C26 Fe2 69.9(6) . . ?
C28 C27 C26 107.6(9) . . ?
C28 C27 Fe2 68.2(5) . . ?
C26 C27 Fe2 69.1(6) . . ?
C27 C28 C24 109.6(8) . . ?
C27 C28 Fe2 71.8(6) . . ?
C24 C28 Fe2 68.9(5) . . ?
C6A C1A C2A 118.5(9) . . ?
C6A C1A P1 119.9(7) . . ?
C2A C1A P1 121.5(7) . . ?
C3A C2A C1A 122.7(11) . . ?
C2A C3A C4A 117.4(11) . . ?
C5A C4A C3A 122.0(11) . . ?
C4A C5A C6A 119.1(11) . . ?
C1A C6A C5A 120.2(9) . . ?
C2B C1B C6B 118.7(8) . . ?
C2B C1B P1 120.4(7) . . ?
C6B C1B P1 120.9(7) . . ?
C1B C2B C3B 121.0(10) . . ?
C4B C3B C2B 119.2(11) . . ?
C3B C4B C5B 121.2(10) . . ?
C4B C5B C6B 119.5(10) . . ?
C1B C6B C5B 120.4(10) . . ?
C6C C1C C2C 118.3(8) . . ?
C6C C1C P2 122.0(7) . . ?
C2C C1C P2 119.7(6) . . ?
C3C C2C C1C 120.4(8) . . ?
C4C C3C C2C 119.9(9) . . ?
C3C C4C C5C 120.6(9) . . ?
C4C C5C C6C 120.3(9) . . ?
C5C C6C C1C 120.5(9) . . ?
C6D C1D C2D 118.3(8) . . ?
C6D C1D P2 119.8(7) . . ?
C2D C1D P2 121.8(7) . . ?
C3D C2D C1D 120.3(10) . . ?
C4D C3D C2D 119.6(11) . . ?
C3D C4D C5D 121.3(10) . . ?
C4D C5D C6D 120.1(12) . . ?
C1D C6D C5D 120.4(10) . . ?
C2E C1E C6E 117.3(10) . . ?
C2E C1E P3 119.8(8) . . ?
C6E C1E P3 122.9(8) . . ?
C1E C2E C3E 121.5(12) . . ?
C4E C3E C2E 121.4(13) . . ?
C3E C4E C5E 119.7(12) . . ?
C4E C5E C6E 120.0(12) . . ?
C1E C6E C5E 120.1(12) . . ?
C6F C1F C2F 118.4(8) . . ?
C6F C1F P3 119.1(6) . . ?
C2F C1F P3 122.4(7) . . ?
C3F C2F C1F 119.6(9) . . ?
C4F C3F C2F 121.3(9) . . ?
C3F C4F C5F 119.3(9) . . ?
C6F C5F C4F 120.7(10) . . ?
C5F C6F C1F 120.7(8) . . ?
C6G C1G C2G 119.5(8) . . ?
C6G C1G P4 120.7(7) . . ?
C2G C1G P4 119.8(7) . . ?
C3G C2G C1G 120.1(10) . . ?
C4G C3G C2G 119.4(10) . . ?
C5G C4G C3G 120.4(10) . . ?
C4G C5G C6G 120.7(11) . . ?
C1G C6G C5G 119.8(10) . . ?
C6H C1H C2H 119.3(9) . . ?
C6H C1H P4 121.2(7) . . ?
C2H C1H P4 119.5(7) . . ?
C1H C2H C3H 119.9(9) . . ?
C4H C3H C2H 119.9(10) . . ?
C5H C4H C3H 120.4(10) . . ?
C4H C5H C6H 120.2(10) . . ?
C1H C6H C5H 120.4(10) . . ?
Cl1A C1S Cl1C 110.9(7) . . ?
Cl1A C1S Cl1B 113.6(7) . . ?
Cl1C C1S Cl1B 111.9(7) . . ?
Cl2A C2S Cl2C 111.4(8) . . ?
Cl2A C2S Cl2B 108.7(9) . . ?
Cl2C C2S Cl2B 107.6(8) . . ?
Cl3E C3S Cl3C 47.9(9) . . ?
Cl3E C3S Cl3A 126.9(12) . . ?
Cl3C C3S Cl3A 127.9(11) . . ?
Cl3E C3S Cl3B 50.5(10) . . ?
Cl3C C3S Cl3B 98.3(8) . . ?
Cl3A C3S Cl3B 96.1(7) . . ?
Cl3E C3S Cl3D 102.2(10) . . ?
Cl3C C3S Cl3D 54.9(7) . . ?
Cl3A C3S Cl3D 92.2(7) . . ?
Cl3B C3S Cl3D 150.0(8) . . ?
Cl4C C4S Cl4A 111.8(9) . . ?
Cl4C C4S Cl4B 112.0(9) . . ?
Cl4A C4S Cl4B 106.8(10) . . ?
Cl5C C5S Cl5B 110.3(13) . . ?
Cl5C C5S Cl5A 111.2(13) . . ?
Cl5B C5S Cl5A 115.9(13) . . ?

loop_
_geom_bond_atom_site_label_1
_geom_bond_atom_site_label_2
_geom_bond_distance
_geom_bond_site_symmetry_2
_geom_bond_publ_flag
Pt1 C1 2.042(7) . ?
Pt1 P2 2.232(2) . ?
Pt1 P1 2.345(2) . ?
Pt1 Br1 2.4759(10) . ?
Pt2 C8 2.036(7) . ?
Pt2 P4 2.234(2) . ?
Pt2 P3 2.336(2) . ?
Pt2 Br2 2.4760(11) . ?
Fe1 C9 1.997(9) . ?
Fe1 C13 2.001(10) . ?
Fe1 C14 2.005(8) . ?
Fe1 C15 2.022(9) . ?
Fe1 C10 2.031(9) . ?
Fe1 C18 2.033(9) . ?
Fe1 C12 2.046(11) . ?
Fe1 C11 2.052(9) . ?
Fe1 C16 2.055(11) . ?
Fe1 C17 2.059(9) . ?
Fe2 C19 1.999(8) . ?
Fe2 C24 2.002(8) . ?
Fe2 C28 2.014(10) . ?
Fe2 C23 2.023(10) . ?
Fe2 C25 2.025(9) . ?
Fe2 C20 2.035(9) . ?
Fe2 C26 2.050(10) . ?
Fe2 C22 2.054(11) . ?
Fe2 C27 2.061(10) . ?
Fe2 C21 2.071(9) . ?
P1 C1A 1.821(9) . ?
P1 C9 1.822(9) . ?
P1 C1B 1.843(9) . ?
P2 C14 1.802(9) . ?
P2 C1C 1.808(9) . ?
P2 C1D 1.832(8) . ?
P3 C1E 1.813(9) . ?
P3 C1F 1.815(9) . ?
P3 C19 1.822(9) . ?
P4 C24 1.804(8) . ?
P4 C1H 1.818(9) . ?
P4 C1G 1.842(8) . ?
S1 C1 1.724(8) . ?
S1 C4 1.745(8) . ?
S2 C8 1.733(8) . ?
S2 C5 1.744(8) . ?
C1 C2 1.357(11) . ?
C2 C3 1.432(11) . ?
C3 C4 1.355(12) . ?
C4 C5 1.457(12) . ?
C5 C6 1.332(12) . ?
C6 C7 1.438(12) . ?
C7 C8 1.345(12) . ?
C9 C13 1.427(13) . ?
C9 C10 1.428(12) . ?
C10 C11 1.418(15) . ?
C11 C12 1.386(16) . ?
C12 C13 1.415(13) . ?
C14 C15 1.421(13) . ?
C14 C18 1.441(13) . ?
C15 C16 1.410(13) . ?
C16 C17 1.404(16) . ?
C17 C18 1.410(14) . ?
C19 C23 1.427(12) . ?
C19 C20 1.438(12) . ?
C20 C21 1.413(14) . ?
C21 C22 1.424(15) . ?
C22 C23 1.418(14) . ?
C24 C28 1.415(12) . ?
C24 C25 1.435(12) . ?
C25 C26 1.414(13) . ?
C26 C27 1.437(14) . ?
C27 C28 1.397(12) . ?
C1A C6A 1.377(13) . ?
C1A C2A 1.396(12) . ?
C2A C3A 1.352(15) . ?
C3A C4A 1.392(18) . ?
C4A C5A 1.371(17) . ?
C5A C6A 1.389(14) . ?
C1B C2B 1.374(13) . ?
C1B C6B 1.380(13) . ?
C2B C3B 1.384(13) . ?
C3B C4B 1.360(15) . ?
C4B C5B 1.360(16) . ?
C5B C6B 1.388(13) . ?
C1C C6C 1.390(11) . ?
C1C C2C 1.396(11) . ?
C2C C3C 1.388(13) . ?
C3C C4C 1.363(13) . ?
C4C C5C 1.368(13) . ?
C5C C6C 1.378(13) . ?
C1D C6D 1.373(14) . ?
C1D C2D 1.401(12) . ?
C2D C3D 1.399(13) . ?
C3D C4D 1.341(17) . ?
C4D C5D 1.363(17) . ?
C5D C6D 1.390(14) . ?
C1E C2E 1.374(14) . ?
C1E C6E 1.402(15) . ?
C2E C3E 1.386(15) . ?
C3E C4E 1.327(17) . ?
C4E C5E 1.381(19) . ?
C5E C6E 1.405(17) . ?
C1F C6F 1.378(12) . ?
C1F C2F 1.404(11) . ?
C2F C3F 1.377(13) . ?
C3F C4F 1.355(15) . ?
C4F C5F 1.379(14) . ?
C5F C6F 1.368(13) . ?
C1G C6G 1.370(13) . ?
C1G C2G 1.397(12) . ?
C2G C3G 1.389(13) . ?
C3G C4G 1.374(16) . ?
C4G C5G 1.365(16) . ?
C5G C6G 1.385(13) . ?
C1H C6H 1.377(13) . ?
C1H C2H 1.380(12) . ?
C2H C3H 1.387(13) . ?
C3H C4H 1.381(15) . ?
C4H C5H 1.348(15) . ?
C5H C6H 1.387(14) . ?
C1S Cl1A 1.710(11) . ?
C1S Cl1C 1.711(11) . ?
C1S Cl1B 1.718(11) . ?
C2S Cl2A 1.696(12) . ?
C2S Cl2C 1.703(13) . ?
C2S Cl2B 1.715(14) . ?
C3S Cl3E 1.575(13) . ?
C3S Cl3C 1.642(12) . ?
C3S Cl3A 1.656(12) . ?
C3S Cl3B 1.949(13) . ?
C3S Cl3D 1.957(14) . ?
C4S Cl4C 1.666(13) . ?
C4S Cl4A 1.699(13) . ?
C4S Cl4B 1.700(13) . ?
Cl5A C5S 1.699(16) . ?
Cl5B C5S 1.686(17) . ?
Cl5C C5S 1.682(17) . ?
